data_4328386
loop_
_publ_author_name
'Qing-Yan Liu'
'Wu-Fang Wang'
'Yu-Ling Wang'
'Zeng-Mei Shan'
'Ming-Sheng Wang'
'Jinkui Tang'

_publ_contact_author_address
;
College of Chemistry and Chemical Engineering,
Jiangxi Normal University,
Nanchang, Jiangxi 330022,
P. R. China
;
_publ_contact_author_email qyliuchem@hotmail.com
_publ_contact_author_fax +86-791-88120387
_publ_contact_author_name 'Qing-Yan Liu'
_publ_contact_author_phone +86-791-88120387
_publ_section_title
;
 Diversity of Lanthanide(III)-Organic Extended Frameworks with a
 4,8-Disulfonyl-2,6-naphthalenedicarboxylic Acid Ligand: Syntheses,
 Structures, and Magnetic and Luminescent Properties
;
_journal_name_full 'Inorganic Chemistry'
_journal_page_first 2381
_journal_page_last 2392
_journal_paper_doi 10.1021/ic2023727
_journal_volume 51
_journal_year 2012
_chemical_formula_sum 'C12 H15 Eu O15 S2'
_chemical_formula_weight 615.32
_chemical_name_systematic
; 
 ? 
;
_space_group_IT_number 2
_symmetry_cell_setting triclinic
_symmetry_space_group_name_Hall '-P 1'
_symmetry_space_group_name_H-M 'P -1'
_atom_sites_solution_hydrogens geom
_atom_sites_solution_primary direct
_atom_sites_solution_secondary difmap
_audit_creation_method SHELXL-97
_cell_angle_alpha 84.193(3)
_cell_angle_beta 76.515(3)
_cell_angle_gamma 89.976(3)
_cell_formula_units_Z 2
_cell_length_a 7.0140(18)
_cell_length_b 10.872(3)
_cell_length_c 12.083(3)
_cell_measurement_reflns_used 3365
_cell_measurement_temperature 296(2)
_cell_measurement_theta_max 27.61
_cell_measurement_theta_min 2.43
_cell_volume 891.1(4)
_computing_cell_refinement 'Bruker SMART'
_computing_data_collection 'Bruker SMART'
_computing_data_reduction 'Bruker SAINT'
_computing_molecular_graphics 'Bruker SHELXTL'
_computing_publication_material 'Bruker SHELXTL'
_computing_structure_refinement 'SHELXL-97 (Sheldrick, 1997)'
_computing_structure_solution 'SHELXS-97 (Sheldrick, 1990)'
_diffrn_ambient_temperature 296(2)
_diffrn_measured_fraction_theta_full 0.893
_diffrn_measured_fraction_theta_max 0.893
_diffrn_measurement_device_type 'CCD area detector'
_diffrn_measurement_method 'phi and omega scans'
_diffrn_radiation_monochromator graphite
_diffrn_radiation_source 'fine-focus sealed tube'
_diffrn_radiation_type MoK\a
_diffrn_radiation_wavelength 0.71073
_diffrn_reflns_av_R_equivalents 0.0257
_diffrn_reflns_av_sigmaI/netI 0.0432
_diffrn_reflns_limit_h_max 8
_diffrn_reflns_limit_h_min -8
_diffrn_reflns_limit_k_max 14
_diffrn_reflns_limit_k_min -13
_diffrn_reflns_limit_l_max 14
_diffrn_reflns_limit_l_min -15
_diffrn_reflns_number 6522
_diffrn_reflns_theta_full 27.62
_diffrn_reflns_theta_max 27.62
_diffrn_reflns_theta_min 2.70
_exptl_absorpt_coefficient_mu 3.838
_exptl_absorpt_correction_T_max 0.5968
_exptl_absorpt_correction_T_min 0.3388
_exptl_absorpt_correction_type multi-scan
_exptl_absorpt_process_details '(SADABS; Bruker 2008)'
_exptl_crystal_colour colourless
_exptl_crystal_density_diffrn 2.293
_exptl_crystal_description Plate
_exptl_crystal_F_000 604
_exptl_crystal_size_max 0.36
_exptl_crystal_size_mid 0.23
_exptl_crystal_size_min 0.15
_refine_diff_density_max 0.646
_refine_diff_density_min -0.767
_refine_diff_density_rms 0.121
_refine_ls_extinction_method none
_refine_ls_goodness_of_fit_ref 1.002
_refine_ls_hydrogen_treatment constr
_refine_ls_matrix_type full
_refine_ls_number_parameters 271
_refine_ls_number_reflns 3697
_refine_ls_number_restraints 0
_refine_ls_restrained_S_all 1.002
_refine_ls_R_factor_all 0.0287
_refine_ls_R_factor_gt 0.0255
_refine_ls_shift/su_max 0.001
_refine_ls_shift/su_mean 0.000
_refine_ls_structure_factor_coef Fsqd
_refine_ls_weighting_details 'calc w=1/[\s^2^(Fo^2^)+(0.0252P)^2^+0.6605P] where P=(Fo^2^+2Fc^2^)/3'
_refine_ls_weighting_scheme calc
_refine_ls_wR_factor_gt 0.0582
_refine_ls_wR_factor_ref 0.0600
_reflns_number_gt 3394
_reflns_number_total 3697
_reflns_threshold_expression >2sigma(I)
_cod_data_source_file ic2023727_si_001_5.cif
_cod_data_source_block Eu
_cod_database_code 4328386

loop_
_symmetry_equiv_pos_as_xyz
'x, y, z'
'-x, -y, -z'

loop_
_atom_site_label
_atom_site_type_symbol
_atom_site_fract_x
_atom_site_fract_y
_atom_site_fract_z
_atom_site_U_iso_or_equiv
_atom_site_adp_type
_atom_site_occupancy
_atom_site_symmetry_multiplicity
_atom_site_calc_flag
_atom_site_refinement_flags
Eu1 Eu 0.21494(2) 0.603751(15) 0.212040(14) 0.01325(6) Uani 1 1 d .
S1 S 0.27838(13) 0.75520(8) -0.09496(7) 0.01514(18) Uani 1 1 d .
S2 S 0.42611(13) 0.69445(8) 0.45859(8) 0.01637(18) Uani 1 1 d .
O1 O 0.6452(4) 1.1859(2) -0.1692(2) 0.0198(6) Uani 1 1 d .
O2 O 0.4341(4) 1.3346(2) -0.1292(2) 0.0198(6) Uani 1 1 d .
O3 O 0.2213(4) 0.6778(2) 0.0133(2) 0.0232(6) Uani 1 1 d .
O4 O 0.1676(4) 0.7186(2) -0.1748(2) 0.0245(6) Uani 1 1 d .
O5 O 0.4888(4) 0.7576(2) -0.1416(2) 0.0263(6) Uani 1 1 d .
O6 O 0.0603(5) 1.2019(3) 0.3213(3) 0.0358(8) Uani 1 1 d .
H6 H -0.0203 1.2209 0.2835 0.054 Uiso 1 1 calc R
O7 O -0.0124(5) 1.0115(3) 0.2882(3) 0.0367(8) Uani 1 1 d .
O8 O 0.3006(4) 0.6541(2) 0.3882(2) 0.0242(6) Uani 1 1 d .
O9 O 0.3577(4) 0.6430(2) 0.5770(2) 0.0242(6) Uani 1 1 d .
O10 O 0.6312(4) 0.6725(3) 0.4146(3) 0.0342(7) Uani 1 1 d .
O11 O -0.0993(4) 0.5387(3) 0.1669(3) 0.0274(6) Uani 1 1 d .
H11A H -0.2069 0.5759 0.1705 0.041 Uiso 1 1 d R
H11B H -0.1274 0.4618 0.1765 0.041 Uiso 1 1 d R
O12 O 0.2664(4) 0.4332(3) 0.0913(2) 0.0311(7) Uani 1 1 d .
H12A H 0.3265 0.3666 0.1012 0.047 Uiso 1 1 d R
H12B H 0.2578 0.4453 0.0220 0.047 Uiso 1 1 d R
O13 O 0.0021(4) 0.4830(3) 0.3779(2) 0.0354(8) Uani 1 1 d .
H13A H -0.1157 0.4565 0.3895 0.053 Uiso 1 1 d R
H13B H 0.0009 0.4853 0.4481 0.053 Uiso 1 1 d R
O14 O 0.4034(4) 0.4362(3) 0.2818(3) 0.0305(7) Uani 1 1 d .
H14A H 0.4281 0.3705 0.2490 0.046 Uiso 1 1 d R
H14B H 0.4538 0.4326 0.3395 0.046 Uiso 1 1 d R
O15 O -0.0316(4) 0.7535(2) 0.2690(2) 0.0246(6) Uani 1 1 d .
H15A H -0.1378 0.7299 0.3167 0.037 Uiso 1 1 d R
H15B H -0.0130 0.8314 0.2630 0.037 Uiso 1 1 d R
C1 C 0.1313(5) 1.1542(3) -0.0295(3) 0.0156(7) Uani 1 1 d .
H1 H 0.1054 1.2362 -0.0169 0.019 Uiso 1 1 calc R
C2 C 0.3150(5) 1.1227(3) -0.0858(3) 0.0163(7) Uani 1 1 d .
C3 C 0.3581(5) 0.9989(3) -0.1048(3) 0.0166(7) Uani 1 1 d .
H3 H 0.4834 0.9784 -0.1427 0.020 Uiso 1 1 calc R
C4 C 0.2152(5) 0.9092(3) -0.0673(3) 0.0138(7) Uani 1 1 d .
C5 C 0.0194(5) 0.9374(3) -0.0096(3) 0.0137(7) Uani 1 1 d .
C6 C 0.4734(5) 1.2199(3) -0.1309(3) 0.0157(7) Uani 1 1 d .
C7 C 0.3402(6) 1.1135(3) 0.4373(3) 0.0204(8) Uani 1 1 d .
H7 H 0.3215 1.1983 0.4290 0.024 Uiso 1 1 calc R
C8 C 0.2293(5) 1.0355(3) 0.3939(3) 0.0192(8) Uani 1 1 d .
C9 C 0.2583(5) 0.9070(3) 0.4048(3) 0.0190(8) Uani 1 1 d .
H9 H 0.1812 0.8548 0.3760 0.023 Uiso 1 1 calc R
C10 C 0.3969(5) 0.8584(3) 0.4568(3) 0.0177(8) Uani 1 1 d .
C11 C 0.5165(5) 0.9347(3) 0.5051(3) 0.0181(7) Uani 1 1 d .
C12 C 0.0798(6) 1.0803(4) 0.3300(3) 0.0239(8) Uani 1 1 d .

loop_
_atom_site_aniso_label
_atom_site_aniso_U_11
_atom_site_aniso_U_22
_atom_site_aniso_U_33
_atom_site_aniso_U_23
_atom_site_aniso_U_13
_atom_site_aniso_U_12
Eu1 0.01214(10) 0.01166(10) 0.01553(10) -0.00087(6) -0.00261(6) -0.00162(6)
S1 0.0153(4) 0.0122(4) 0.0176(4) -0.0016(3) -0.0031(3) 0.0016(3)
S2 0.0174(4) 0.0133(4) 0.0189(4) -0.0020(3) -0.0052(3) -0.0014(3)
O1 0.0132(13) 0.0164(13) 0.0262(14) -0.0013(10) 0.0022(10) -0.0045(10)
O2 0.0152(13) 0.0127(13) 0.0300(15) 0.0008(10) -0.0036(11) -0.0026(10)
O3 0.0311(16) 0.0177(14) 0.0202(14) 0.0035(10) -0.0073(12) -0.0021(11)
O4 0.0362(16) 0.0172(14) 0.0260(15) -0.0059(11) -0.0172(12) 0.0054(12)
O5 0.0171(14) 0.0196(14) 0.0381(16) -0.0044(12) 0.0024(12) 0.0022(11)
O6 0.0430(19) 0.0195(16) 0.057(2) -0.0033(13) -0.0367(16) 0.0062(13)
O7 0.0457(19) 0.0221(16) 0.056(2) -0.0054(14) -0.0387(17) 0.0045(14)
O8 0.0359(16) 0.0173(14) 0.0245(14) -0.0020(10) -0.0172(12) -0.0021(12)
O9 0.0314(16) 0.0225(15) 0.0196(13) 0.0031(10) -0.0098(12) -0.0042(12)
O10 0.0213(15) 0.0229(16) 0.053(2) -0.0069(14) 0.0030(14) 0.0034(12)
O11 0.0211(14) 0.0197(15) 0.0442(18) -0.0027(12) -0.0135(13) -0.0015(11)
O12 0.0451(18) 0.0264(16) 0.0258(15) -0.0104(12) -0.0128(14) 0.0121(13)
O13 0.0266(16) 0.051(2) 0.0262(15) 0.0086(13) -0.0061(13) -0.0178(14)
O14 0.0401(18) 0.0237(16) 0.0336(16) -0.0082(12) -0.0186(14) 0.0138(13)
O15 0.0199(14) 0.0175(14) 0.0342(16) -0.0064(11) -0.0001(12) 0.0006(11)
C1 0.0160(18) 0.0104(17) 0.0208(18) -0.0017(13) -0.0049(14) -0.0009(13)
C2 0.0124(17) 0.0160(18) 0.0200(18) 0.0004(13) -0.0038(14) -0.0021(14)
C3 0.0140(17) 0.0156(18) 0.0190(18) -0.0006(13) -0.0019(14) -0.0018(13)
C4 0.0137(17) 0.0129(17) 0.0162(17) -0.0011(13) -0.0065(13) 0.0034(13)
C5 0.0127(17) 0.0135(17) 0.0158(17) -0.0019(12) -0.0052(13) 0.0003(13)
C6 0.0129(17) 0.0168(18) 0.0170(17) 0.0021(13) -0.0047(14) -0.0044(14)
C7 0.023(2) 0.0147(18) 0.0245(19) -0.0011(14) -0.0083(16) 0.0012(15)
C8 0.0195(19) 0.0167(19) 0.0238(19) -0.0019(14) -0.0099(15) 0.0005(14)
C9 0.0217(19) 0.0165(19) 0.0226(19) -0.0042(14) -0.0119(15) 0.0011(15)
C10 0.0201(19) 0.0135(18) 0.0198(18) -0.0013(13) -0.0053(15) -0.0031(14)
C11 0.0205(19) 0.0146(19) 0.0206(19) -0.0006(13) -0.0082(15) -0.0018(14)
C12 0.028(2) 0.020(2) 0.027(2) -0.0040(15) -0.0109(17) -0.0004(16)

loop_
_atom_type_symbol
_atom_type_description
_atom_type_scat_dispersion_real
_atom_type_scat_dispersion_imag
_atom_type_scat_source
C C 0.0033 0.0016 'International Tables Vol C Tables 4.2.6.8 and 6.1.1.4'
H H 0.0000 0.0000 'International Tables Vol C Tables 4.2.6.8 and 6.1.1.4'
O O 0.0106 0.0060 'International Tables Vol C Tables 4.2.6.8 and 6.1.1.4'
S S 0.1246 0.1234 'International Tables Vol C Tables 4.2.6.8 and 6.1.1.4'
Eu Eu -0.1578 3.6682 'International Tables Vol C Tables 4.2.6.8 and 6.1.1.4'

loop_
_geom_angle_atom_site_label_1
_geom_angle_atom_site_label_2
_geom_angle_atom_site_label_3
_geom_angle
_geom_angle_site_symmetry_1
_geom_angle_site_symmetry_3
O15 Eu1 O3 87.89(9) . .
O15 Eu1 O14 144.43(10) . .
O3 Eu1 O14 127.64(9) . .
O15 Eu1 O1 68.99(9) . 2_675
O3 Eu1 O1 70.71(9) . 2_675
O14 Eu1 O1 119.89(9) . 2_675
O15 Eu1 O12 137.87(10) . .
O3 Eu1 O12 69.04(9) . .
O14 Eu1 O12 66.84(10) . .
O1 Eu1 O12 128.74(9) 2_675 .
O15 Eu1 O8 80.80(10) . .
O3 Eu1 O8 145.04(9) . .
O14 Eu1 O8 70.35(9) . .
O1 Eu1 O8 74.36(9) 2_675 .
O12 Eu1 O8 137.19(10) . .
O15 Eu1 O13 80.11(10) . .
O3 Eu1 O13 139.91(9) . .
O14 Eu1 O13 71.07(10) . .
O1 Eu1 O13 136.13(10) 2_675 .
O12 Eu1 O13 95.08(10) . .
O8 Eu1 O13 70.48(9) . .
O15 Eu1 O2 121.92(9) . 2_675
O3 Eu1 O2 76.54(9) . 2_675
O14 Eu1 O2 74.76(9) . 2_675
O1 Eu1 O2 52.98(8) 2_675 2_675
O12 Eu1 O2 87.47(9) . 2_675
O8 Eu1 O2 81.66(9) . 2_675
O13 Eu1 O2 141.42(10) . 2_675
O15 Eu1 O11 70.54(9) . .
O3 Eu1 O11 70.98(9) . .
O14 Eu1 O11 115.53(10) . .
O1 Eu1 O11 124.16(9) 2_675 .
O12 Eu1 O11 68.77(10) . .
O8 Eu1 O11 133.35(9) . .
O13 Eu1 O11 68.94(10) . .
O2 Eu1 O11 144.83(9) 2_675 .
O15 Eu1 C6 95.19(10) . 2_675
O3 Eu1 C6 71.36(9) . 2_675
O14 Eu1 C6 97.94(11) . 2_675
O1 Eu1 C6 26.21(9) 2_675 2_675
O12 Eu1 C6 109.01(10) . 2_675
O8 Eu1 C6 76.84(10) . 2_675
O13 Eu1 C6 147.32(10) . 2_675
O2 Eu1 C6 26.77(9) 2_675 2_675
O11 Eu1 C6 140.01(10) . 2_675
O5 S1 O3 112.18(18) . .
O5 S1 O4 112.93(17) . .
O3 S1 O4 110.26(16) . .
O5 S1 C4 106.21(16) . .
O3 S1 C4 107.31(16) . .
O4 S1 C4 107.60(16) . .
O10 S2 O9 111.96(19) . .
O10 S2 O8 113.67(18) . .
O9 S2 O8 111.20(16) . .
O10 S2 C10 107.67(17) . .
O9 S2 C10 106.45(16) . .
O8 S2 C10 105.34(17) . .
C6 O1 Eu1 94.5(2) . 2_675
C6 O2 Eu1 91.6(2) . 2_675
S1 O3 Eu1 157.72(17) . .
C12 O6 H6 109.5 . .
S2 O8 Eu1 156.67(17) . .
Eu1 O11 H11A 131.1 . .
Eu1 O11 H11B 117.0 . .
H11A O11 H11B 106.5 . .
Eu1 O12 H12A 127.6 . .
Eu1 O12 H12B 120.1 . .
H12A O12 H12B 109.6 . .
Eu1 O13 H13A 131.4 . .
Eu1 O13 H13B 127.6 . .
H13A O13 H13B 95.5 . .
Eu1 O14 H14A 122.6 . .
Eu1 O14 H14B 128.0 . .
H14A O14 H14B 109.5 . .
Eu1 O15 H15A 119.0 . .
Eu1 O15 H15B 125.9 . .
H15A O15 H15B 112.4 . .
C2 C1 C5 120.3(3) . 2_575
C2 C1 H1 119.8 . .
C5 C1 H1 119.8 2_575 .
C1 C2 C3 120.8(3) . .
C1 C2 C6 120.6(3) . .
C3 C2 C6 118.6(3) . .
C4 C3 C2 119.7(3) . .
C4 C3 H3 120.1 . .
C2 C3 H3 120.1 . .
C3 C4 C5 121.8(3) . .
C3 C4 S1 117.5(3) . .
C5 C4 S1 120.7(3) . .
C1 C5 C5 120.0(4) 2_575 2_575
C1 C5 C4 122.6(3) 2_575 .
C5 C5 C4 117.3(4) 2_575 .
O1 C6 O2 120.9(3) . .
O1 C6 C2 118.5(3) . .
O2 C6 C2 120.6(3) . .
O1 C6 Eu1 59.32(17) . 2_675
O2 C6 Eu1 61.61(17) . 2_675
C2 C6 Eu1 177.3(3) . 2_675
C8 C7 C11 120.3(3) . 2_676
C8 C7 H7 119.9 . .
C11 C7 H7 119.9 2_676 .
C7 C8 C9 120.2(4) . .
C7 C8 C12 123.0(3) . .
C9 C8 C12 116.8(3) . .
C10 C9 C8 121.0(3) . .
C10 C9 H9 119.5 . .
C8 C9 H9 119.5 . .
C9 C10 C11 121.6(3) . .
C9 C10 S2 116.3(3) . .
C11 C10 S2 122.1(3) . .
C7 C11 C10 123.1(3) 2_676 .
C7 C11 C11 120.0(4) 2_676 2_676
C10 C11 C11 116.9(4) . 2_676
O7 C12 O6 123.1(4) . .
O7 C12 C8 122.7(4) . .
O6 C12 C8 114.2(3) . .

loop_
_geom_bond_atom_site_label_1
_geom_bond_atom_site_label_2
_geom_bond_distance
_geom_bond_site_symmetry_2
Eu1 O15 2.405(3) .
Eu1 O3 2.444(3) .
Eu1 O14 2.446(3) .
Eu1 O1 2.446(2) 2_675
Eu1 O12 2.449(3) .
Eu1 O8 2.454(3) .
Eu1 O13 2.458(3) .
Eu1 O2 2.495(2) 2_675
Eu1 O11 2.509(3) .
Eu1 C6 2.835(3) 2_675
S1 O5 1.451(3) .
S1 O3 1.454(3) .
S1 O4 1.456(3) .
S1 C4 1.776(3) .
S2 O10 1.441(3) .
S2 O9 1.452(3) .
S2 O8 1.455(3) .
S2 C10 1.792(4) .
O1 C6 1.256(4) .
O1 Eu1 2.446(2) 2_675
O2 C6 1.278(4) .
O2 Eu1 2.495(2) 2_675
O6 C12 1.325(5) .
O6 H6 0.8200 .
O7 C12 1.209(4) .
O11 H11A 0.8500 .
O11 H11B 0.8500 .
O12 H12A 0.8501 .
O12 H12B 0.8499 .
O13 H13A 0.8500 .
O13 H13B 0.8500 .
O14 H14A 0.8500 .
O14 H14B 0.8499 .
O15 H15A 0.8500 .
O15 H15B 0.8501 .
C1 C2 1.371(5) .
C1 C5 1.416(5) 2_575
C1 H1 0.9300 .
C2 C3 1.410(5) .
C2 C6 1.500(4) .
C3 C4 1.364(5) .
C3 H3 0.9300 .
C4 C5 1.436(5) .
C5 C1 1.416(5) 2_575
C5 C5 1.419(7) 2_575
C6 Eu1 2.835(3) 2_675
C7 C8 1.371(5) .
C7 C11 1.422(6) 2_676
C7 H7 0.9300 .
C8 C9 1.409(5) .
C8 C12 1.495(5) .
C9 C10 1.354(5) .
C9 H9 0.9300 .
C10 C11 1.435(5) .
C11 C7 1.422(6) 2_676
C11 C11 1.436(7) 2_676

loop_
_geom_hbond_atom_site_label_D
_geom_hbond_atom_site_label_H
_geom_hbond_atom_site_label_A
_geom_hbond_distance_DH
_geom_hbond_distance_HA
_geom_hbond_distance_DA
_geom_hbond_angle_DHA
_geom_hbond_site_symmetry_A
O6 H6 O4 0.82 1.92 2.728(4) 169.1 2_575
O11 H11A O2 0.85 2.00 2.826(4) 163.2 2_575
O11 H11B O4 0.85 1.98 2.827(4) 171.1 2_565
O12 H12A O5 0.85 1.97 2.802(4) 164.1 2_665
O12 H12B O2 0.85 2.39 2.958(4) 124.8 1_545
O13 H13A O9 0.85 1.95 2.784(4) 166.1 2_566
O13 H13B O13 0.85 2.16 3.005(6) 172.6 2_566
O14 H14A O5 0.85 1.99 2.829(4) 167.3 2_665
O14 H14B O9 0.85 1.97 2.737(4) 149.1 2_666
O15 H15A O10 0.85 1.84 2.685(4) 176.9 1_455
O15 H15B O7 0.85 2.01 2.844(4) 165.7 .
